data_9016721
loop_
_publ_author_name
'Ertl, A.'
'Schuster, R.'
'Hughes, J. M.'
'Ludwig, T.'
'Meyer, H.-P.'
'Finger, F.'
'Dyar, M. D.'
'Ruschel, K.'
'Rossman, G. R.'
'Klotzli, U.'
'Brandstatter, F.'
'Lengauer, C. L.'
'Tillmanns, E.'

_publ_section_title
;
 Li-bearing tourmalines in Variscan granitic pegmatites
 from the Moldanubian nappes, Lower Austria
 Note: Sample MASR
;
_journal_name_full 'European Journal of Mineralogy'
_journal_page_first 695
_journal_page_last 715
_journal_paper_doi 10.1127/0935-1221/2012/0024-2203
_journal_volume 24
_journal_year 2012
_chemical_compound_source 'Maigen, Moldanubian nappes, Lower Austria'
_chemical_formula_sum
'Al7.872 B3 Ca0.01 F0.26 Fe3.258 H3.74 K0.01 Li0.06 Mg0.318 Mn0.222 Na0.61 O39.74 Si5.652 Ti0.24 Zn0.078'
_chemical_name_mineral Schorl
_space_group_IT_number 160
_symmetry_space_group_name_Hall 'R 3 -2"'
_symmetry_space_group_name_H-M 'R 3 m :H'
_cell_angle_alpha 90
_cell_angle_beta 90
_cell_angle_gamma 120
_cell_formula_units_Z 3
_cell_length_a 15.9783
_cell_length_b 15.9783
_cell_length_c 7.1507
_cell_volume 1581.031
_database_code_amcsd 0019401
_exptl_crystal_density_diffrn 4.039
_cod_original_sg_symbol_H-M 'R 3 m'
_cod_original_formula_sum
'Na.61 Ca.01 K.01 Fe3.258 Al7.872 Mg.318 Ti.24 Mn.222 Zn.078 Li.06 Si5.652 B3 O39.74 F.26 H3.74'
_cod_database_code 9016721

loop_
_space_group_symop_operation_xyz
x,y,z
2/3+x,1/3+y,1/3+z
1/3+x,2/3+y,2/3+z
x,x-y,z
2/3+x,1/3+x-y,1/3+z
1/3+x,2/3+x-y,2/3+z
-y,-x,z
2/3-y,1/3-x,1/3+z
1/3-y,2/3-x,2/3+z
-x+y,y,z
2/3-x+y,1/3+y,1/3+z
1/3-x+y,2/3+y,2/3+z
-y,x-y,z
2/3-y,1/3+x-y,1/3+z
1/3-y,2/3+x-y,2/3+z
-x+y,-x,z
2/3-x+y,1/3-x,1/3+z
1/3-x+y,2/3-x,2/3+z

loop_
_atom_site_label
_atom_site_fract_x
_atom_site_fract_y
_atom_site_fract_z
_atom_site_occupancy
_atom_site_U_iso_or_equiv
_atom_site_type_symbol
_atom_site_attached_hydrogens
NaX 0.00000 0.00000 0.75000 0.61000 0.02770 Na 0
CaX 0.00000 0.00000 0.75000 0.01000 0.02770 Ca 0
KX 0.00000 0.00000 0.75000 0.01000 0.02770 K 0
Fe2+Y 0.12436 -0.06218 0.34676 0.49300 0.01050 Fe 0
AlY 0.12436 -0.06218 0.34676 0.29700 0.01050 Al 0
MgY 0.12436 -0.06218 0.34676 0.04300 0.01050 Mg 0
Ti4+Y 0.12436 -0.06218 0.34676 0.04000 0.01050 Ti 0
Mn2+Y 0.12436 -0.06218 0.34676 0.03700 0.01050 Mn 0
Fe3+Y 0.12436 -0.06218 0.34676 0.01700 0.01050 Fe 0
ZnY 0.12436 -0.06218 0.34676 0.01300 0.01050 Zn 0
LiY 0.12436 -0.06218 0.34676 0.01000 0.01050 Li 0
AlZ 0.29837 0.26159 0.36438 0.95700 0.00760 Al 0
Fe3+Z 0.29837 0.26159 0.36438 0.03300 0.00760 Fe 0
MgZ 0.29837 0.26159 0.36438 0.01000 0.00760 Mg 0
SiT 0.19190 0.18991 0.02552 0.94200 0.00700 Si 0
AlT 0.19190 0.18991 0.02552 0.05800 0.00700 Al 0
B 0.11018 0.22036 0.47980 1.00000 0.00910 B 0
O-H1 0.00000 0.00000 0.19480 0.74000 0.03320 O 1
F1 0.00000 0.00000 0.19480 0.26000 0.03320 F 0
O2 0.06174 -0.12348 0.51190 1.00000 0.01740 O 0
O3 0.26750 -0.13375 0.46560 1.00000 0.01420 O 0
H3 0.26800 0.13400 0.58400 1.00000 0.06000 H 0
O4 0.09342 -0.18684 0.09390 1.00000 0.01200 O 0
O5 0.18750 0.09375 0.11700 1.00000 0.01210 O 0
O6 0.19775 0.18730 0.19950 1.00000 0.01050 O 0
O7 0.28539 0.28590 0.10430 1.00000 0.00970 O 0
O8 0.20985 0.27070 0.46560 1.00000 0.01130 O 0

loop_
_cod_changelog_entry_id
_cod_changelog_entry_author
_cod_changelog_entry_date
_cod_changelog_entry_text
1
;cod-tools version 3.8.0
Id: cif_guess_AMCSD_atom_types 9574 2023-05-10 09:00:05Z saulius
;
2023-05-10T18:57:17+03:00
;Derived atom types and hydrogen counts
from atom names that follow the AMCSD naming convention
(Wat == water, O-H == hydroxyl).
;

loop_
_cod_related_entry_id
_cod_related_entry_database
_cod_related_entry_code
1 AMCSD 0019401
